data_8100167
loop_
_publ_author_name
'Zheng, Yue-Qing'

_publ_section_title
;
Crystal structure of diaquadipimelatobis(1,10-phenanthroline-N,N')
di[zinc(II),manganese(II)] dihydrate, [(Zn~0.7~Mn~0.3~)~2~(H~2~O)~2~
(C~12~H~8~N~2~)~2~(C~7~H~10~O~4~)~2~] &#x00B7; 2H~2~O
;
_journal_issue 4
_journal_name_full 'Zeitschrift f\"ur Kristallographie - New Crystal Structures'
_journal_page_first 427
_journal_page_last 428
_journal_volume 219
_journal_year 2004
_chemical_formula_sum 'C38 H44 Mn0.6 N4 O12 Zn1.4'
_chemical_formula_weight 873.25
_space_group_IT_number 2
_symmetry_cell_setting triclinic
_symmetry_space_group_name_Hall '-P 1'
_symmetry_space_group_name_H-M 'P -1'
_cell_angle_alpha 67.800(10)
_cell_angle_beta 72.320(10)
_cell_angle_gamma 72.880(10)
_cell_formula_units_Z 1
_cell_length_a 9.516(2)
_cell_length_b 10.385(2)
_cell_length_c 11.574(2)
_cell_measurement_temperature 293(2)
_cell_volume 987.8(3)
_diffrn_ambient_temperature 293(2)
_exptl_crystal_density_diffrn 1.468
_cod_original_formula_sum 'C38 H44 Mn0.60 N4 O12 Zn1.40'
_cod_database_code 8100167

loop_
_symmetry_equiv_pos_as_xyz
'x, y, z'
'-x, -y, -z'

loop_
_atom_site_label
_atom_site_type_symbol
_atom_site_fract_x
_atom_site_fract_y
_atom_site_fract_z
_atom_site_U_iso_or_equiv
_atom_site_adp_type
_atom_site_occupancy
_atom_site_symmetry_multiplicity
_atom_site_Wyckoff_symbol
_atom_site_calc_flag
_atom_site_refinement_flags
_atom_site_disorder_assembly
_atom_site_disorder_group
Zn Zn 0.64802(6) 0.75423(5) 0.64454(5) 0.0400(2) Uani 0.70 2 i d P . .
Mn Mn 0.64802(6) 0.75423(5) 0.64454(5) 0.0400(2) Uani 0.30 2 i d P . .
N1 N 0.7968(4) 0.5544(4) 0.6586(3) 0.0443(8) Uani 1 2 i d . . .
N2 N 0.6166(4) 0.6951(3) 0.4940(3) 0.0438(8) Uani 1 2 i d . . .
C1 C 0.8905(6) 0.4881(5) 0.7367(4) 0.0576(12) Uani 1 2 i d . . .
H1 H 0.8944 0.5318 0.7922 0.070(6) Uiso 1 2 i calc R . .
C2 C 0.9836(6) 0.3560(6) 0.7399(5) 0.0639(14) Uani 1 2 i d . . .
H2 H 1.0492 0.3133 0.7955 0.070(6) Uiso 1 2 i calc R . .
C3 C 0.9770(6) 0.2901(5) 0.6602(5) 0.0669(15) Uani 1 2 i d . . .
H3 H 1.0375 0.2012 0.6621 0.070(6) Uiso 1 2 i calc R . .
C4 C 0.8799(5) 0.3556(5) 0.5761(5) 0.0522(11) Uani 1 2 i d . . .
C5 C 0.8696(6) 0.2957(6) 0.4871(6) 0.0673(15) Uani 1 2 i d . . .
H5 H 0.9258 0.2059 0.4867 0.070(6) Uiso 1 2 i calc R . .
C6 C 0.7810(6) 0.3670(6) 0.4053(6) 0.0712(16) Uani 1 2 i d . . .
H6 H 0.7768 0.3259 0.3479 0.070(6) Uiso 1 2 i calc R . .
C7 C 0.6913(6) 0.5047(5) 0.4021(5) 0.0544(12) Uani 1 2 i d . . .
C8 C 0.5991(6) 0.5857(6) 0.3154(5) 0.0687(15) Uani 1 2 i d . . .
H8 H 0.5910 0.5498 0.2558 0.070(6) Uiso 1 2 i calc R . .
C9 C 0.5214(7) 0.7173(6) 0.3187(5) 0.0709(15) Uani 1 2 i d . . .
H9 H 0.4612 0.7727 0.2602 0.070(6) Uiso 1 2 i calc R . .
C10 C 0.5322(6) 0.7693(5) 0.4100(4) 0.0557(12) Uani 1 2 i d . . .
H10 H 0.4778 0.8594 0.4115 0.070(6) Uiso 1 2 i calc R . .
C11 C 0.6950(5) 0.5655(4) 0.4903(4) 0.0422(10) Uani 1 2 i d . . .
C12 C 0.7917(5) 0.4890(4) 0.5790(4) 0.0425(10) Uani 1 2 i d . . .
O1 O 0.4481(4) 0.6795(3) 0.7937(3) 0.0571(8) Uani 1 2 i d . . .
O2 O 0.4195(4) 0.8912(3) 0.6552(3) 0.0512(8) Uani 1 2 i d . . .
C13 C 0.3675(5) 0.7983(5) 0.7526(4) 0.0460(10) Uani 1 2 i d . . .
C14 C 0.2072(5) 0.8311(5) 0.8217(5) 0.0554(12) Uani 1 2 i d . . .
H14A H 0.1571 0.7567 0.8333 0.075(5) Uiso 1 2 i calc R . .
H14B H 0.1559 0.9197 0.7699 0.075(5) Uiso 1 2 i calc R . .
C15 C 0.1947(6) 0.8432(5) 0.9510(4) 0.0565(12) Uani 1 2 i d . . .
H15A H 0.0901 0.8507 0.9965 0.075(5) Uiso 1 2 i calc R . .
H15B H 0.2522 0.7570 1.0002 0.075(5) Uiso 1 2 i calc R . .
C16 C 0.2502(6) 0.9689(5) 0.9427(4) 0.0568(12) Uani 1 2 i d . . .
H16A H 0.1944 1.0556 0.8925 0.075(5) Uiso 1 2 i calc R . .
H16B H 0.3558 0.9605 0.9001 0.075(5) Uiso 1 2 i calc R . .
C17 C 0.2304(6) 0.9770(5) 1.0765(5) 0.0598(13) Uani 1 2 i d . . .
H17A H 0.1265 0.9748 1.1215 0.075(5) Uiso 1 2 i calc R . .
H17B H 0.2933 0.8935 1.1233 0.075(5) Uiso 1 2 i calc R . .
C18 C 0.2689(8) 1.1056(6) 1.0769(5) 0.0698(15) Uani 1 2 i d . . .
H18A H 0.2016 1.1887 1.0346 0.075(5) Uiso 1 2 i calc R . .
H18B H 0.3705 1.1110 1.0268 0.075(5) Uiso 1 2 i calc R . .
C19 C 0.2596(6) 1.1118(5) 1.2094(5) 0.0549(12) Uani 1 2 i d . . .
O3 O 0.2208(5) 1.0141(4) 1.3063(4) 0.0815(12) Uani 1 2 i d . . .
O4 O 0.2967(4) 1.2181(3) 1.2100(3) 0.0614(9) Uani 1 2 i d . . .
O5 O 0.7562(4) 0.9122(3) 0.5097(3) 0.0527(8) Uani 1 2 i d . . .
O6 O 0.6937(8) 0.5472(6) 0.0175(5) 0.0944(19) Uani 0.75 2 i d P . .
O7 O 1.032(2) 0.449(2) 0.975(2) 0.108(7) Uani 0.25 2 i d P . .
H19A H 0.7662 0.9429 0.5532 0.050 Uiso 1 2 i d . . .
H19B H 0.7100 0.9714 0.4501 0.050 Uiso 1 2 i d . . .
H20A H 0.6447 0.4850 0.0661 0.050 Uiso 0.75 2 i d P . .
H20B H 0.7576 0.5595 0.0507 0.050 Uiso 0.75 2 i d P . .
H21 H 0.9430 0.4592 1.0381 0.050 Uiso 0.50 2 i d P . .

loop_
_atom_site_aniso_label
_atom_site_aniso_U_11
_atom_site_aniso_U_22
_atom_site_aniso_U_33
_atom_site_aniso_U_23
_atom_site_aniso_U_13
_atom_site_aniso_U_12
Zn 0.0526(4) 0.0359(3) 0.0364(3) -0.0190(2) -0.0111(2) -0.0047(2)
Mn 0.0526(4) 0.0359(3) 0.0364(3) -0.0190(2) -0.0111(2) -0.0047(2)
N1 0.048(2) 0.0421(19) 0.0383(19) -0.0126(16) -0.0085(17) -0.0045(16)
N2 0.057(2) 0.0403(19) 0.0378(19) -0.0162(15) -0.0142(17) -0.0066(17)
C1 0.060(3) 0.061(3) 0.044(3) -0.012(2) -0.010(2) -0.009(3)
C2 0.056(3) 0.063(3) 0.051(3) -0.001(2) -0.010(2) -0.005(3)
C3 0.061(3) 0.043(3) 0.070(4) -0.008(3) 0.005(3) -0.005(2)
C4 0.048(3) 0.042(2) 0.059(3) -0.019(2) 0.003(2) -0.009(2)
C5 0.063(3) 0.052(3) 0.092(4) -0.044(3) 0.004(3) -0.012(3)
C6 0.067(3) 0.073(4) 0.098(4) -0.067(3) 0.000(3) -0.015(3)
C7 0.057(3) 0.064(3) 0.056(3) -0.037(2) 0.000(2) -0.020(2)
C8 0.076(4) 0.095(4) 0.061(3) -0.049(3) -0.011(3) -0.027(3)
C9 0.084(4) 0.087(4) 0.058(3) -0.027(3) -0.030(3) -0.019(3)
C10 0.069(3) 0.052(3) 0.050(3) -0.019(2) -0.020(2) -0.007(2)
C11 0.043(2) 0.044(2) 0.045(2) -0.0243(19) 0.0001(19) -0.0132(19)
C12 0.044(2) 0.036(2) 0.042(2) -0.0152(18) 0.0038(19) -0.0098(18)
O1 0.069(2) 0.0439(18) 0.0525(19) -0.0142(15) -0.0113(17) -0.0058(16)
O2 0.061(2) 0.0523(18) 0.0391(17) -0.0166(14) -0.0036(15) -0.0150(15)
C13 0.058(3) 0.046(3) 0.042(2) -0.023(2) -0.009(2) -0.012(2)
C14 0.059(3) 0.059(3) 0.052(3) -0.026(2) -0.006(2) -0.014(2)
C15 0.067(3) 0.058(3) 0.046(3) -0.023(2) -0.006(2) -0.014(2)
C16 0.072(3) 0.060(3) 0.043(2) -0.024(2) -0.017(2) -0.005(3)
C17 0.079(4) 0.060(3) 0.052(3) -0.030(2) -0.019(3) -0.010(3)
C18 0.108(5) 0.063(3) 0.056(3) -0.023(3) -0.031(3) -0.023(3)
C19 0.076(3) 0.047(3) 0.051(3) -0.022(2) -0.021(3) -0.009(2)
O3 0.140(4) 0.066(2) 0.057(2) -0.0175(19) -0.030(2) -0.041(2)
O4 0.097(3) 0.0542(19) 0.0465(18) -0.0193(15) -0.0217(18) -0.0239(19)
O5 0.067(2) 0.0490(17) 0.0453(17) -0.0199(14) -0.0123(15) -0.0104(15)
O6 0.155(6) 0.084(4) 0.046(3) 0.000(3) -0.012(3) -0.064(4)
O7 0.101(14) 0.108(16) 0.150(18) -0.047(13) -0.088(14) 0.000(12)

loop_
_geom_bond_atom_site_label_1
_geom_bond_atom_site_label_2
_geom_bond_distance
_geom_bond_site_symmetry_2
_geom_bond_publ_flag
Zn O4 2.047(3) 2_677 ?
Zn O5 2.067(3) . ?
Zn N1 2.120(3) . ?
Zn N2 2.175(3) . ?
Zn O2 2.217(3) . ?
Zn O1 2.250(3) . ?
Zn C13 2.566(5) . ?
N1 C1 1.321(6) . ?
N1 C12 1.352(5) . ?
N2 C10 1.315(6) . ?
N2 C11 1.344(5) . ?
C1 C2 1.390(7) . ?
C1 H1 0.9300 . ?
C2 C3 1.364(8) . ?
C2 H2 0.9300 . ?
C3 C4 1.393(7) . ?
C3 H3 0.9300 . ?
C4 C12 1.400(6) . ?
C4 C5 1.428(7) . ?
C5 C6 1.320(8) . ?
C5 H5 0.9300 . ?
C6 C7 1.427(7) . ?
C6 H6 0.9300 . ?
C7 C8 1.395(7) . ?
C7 C11 1.401(6) . ?
C8 C9 1.358(8) . ?
C8 H8 0.9300 . ?
C9 C10 1.397(7) . ?
C9 H9 0.9300 . ?
C10 H10 0.9300 . ?
C11 C12 1.436(6) . ?
O1 C13 1.248(5) . ?
O2 C13 1.252(5) . ?
C13 C14 1.497(7) . ?
C14 C15 1.514(6) . ?
C14 H14A 0.9700 . ?
C14 H14B 0.9700 . ?
C15 C16 1.509(7) . ?
C15 H15A 0.9700 . ?
C15 H15B 0.9700 . ?
C16 C17 1.533(6) . ?
C16 H16A 0.9700 . ?
C16 H16B 0.9700 . ?
C17 C18 1.487(7) . ?
C17 H17A 0.9700 . ?
C17 H17B 0.9700 . ?
C18 C19 1.534(6) . ?
C18 H18A 0.9700 . ?
C18 H18B 0.9700 . ?
C19 O3 1.238(6) . ?
C19 O4 1.257(5) . ?
O4 Mn 2.047(3) 2_677 ?
O4 Zn 2.047(3) 2_677 ?
O5 H19A 0.7291 . ?
O5 H19B 0.8665 . ?
O6 H20A 0.8332 . ?
O6 H20B 0.8704 . ?
O7 O7 1.30(4) 2_767 ?
O7 H21 0.9455 . ?
